data_7009549
loop_
_publ_author_name
'Kawata, Satoshi'
'Kumagai, Hitoshi'
'Adachi, Keiichi'
'Kitagawa, Susumu'

_publ_contact_author
;
Satoshi Kawata
 Department of Chemistry
Shizuoka University
836 Oya, Shizuoka 422-8529, Japan
;
_publ_section_title
;
 Novel layered structures constructed from metal(II)--chloranilate
 monomer compounds
;
_journal_issue 14
_journal_name_full 'Journal of the Chemical Society, Dalton Transactions'
_journal_page_first 2409
_journal_paper_doi 10.1039/b001822h
_journal_year 2000
_chemical_formula_sum 'C22 H16 Cl4 Cu N2 O12'
_chemical_formula_weight 705.73
_space_group_IT_number 2
_symmetry_cell_setting triclinic
_symmetry_Int_Tables_number 2
_symmetry_space_group_name_Hall '-P 1'
_symmetry_space_group_name_H-M 'P -1'
_audit_creation_date 'Tue Feb 29 07:44:29 2000'
_audit_creation_method 'from TEXRAY.INF file'
_cell_angle_alpha 113.17(2)
_cell_angle_beta 117.23(1)
_cell_angle_gamma 71.65(2)
_cell_formula_units_Z 1
_cell_length_a 9.028(2)
_cell_length_b 9.797(2)
_cell_length_c 8.764(2)
_cell_measurement_reflns_used 25
_cell_measurement_temperature 296.2
_cell_measurement_theta_max 14.5
_cell_measurement_theta_min 12.6
_cell_volume 625.0(3)
_computing_cell_refinement 'Rigaku/AFC Diffractometer Control'
_computing_data_collection 'Rigaku/AFC Diffractometer Control'
_computing_data_reduction teXsan
_computing_publication_material teXsan
_computing_structure_refinement teXsan
_diffrn_ambient_temperature 296.2
_diffrn_measurement_device 'Rigaku AFC7R'
_diffrn_measurement_method \w-2\q
_diffrn_orient_matrix_UB_11 -0.08280
_diffrn_orient_matrix_UB_12 0.07583
_diffrn_orient_matrix_UB_13 0.05042
_diffrn_orient_matrix_UB_21 0.00696
_diffrn_orient_matrix_UB_22 0.07509
_diffrn_orient_matrix_UB_23 -0.04653
_diffrn_orient_matrix_UB_31 -0.09511
_diffrn_orient_matrix_UB_32 -0.03585
_diffrn_orient_matrix_UB_33 -0.11548
_diffrn_radiation_detector 'scintillation counter'
_diffrn_radiation_monochromator graphite
_diffrn_radiation_source 'Rigaku rotating anode'
_diffrn_radiation_type 'Mo K\a'
_diffrn_radiation_wavelength 0.71073
_diffrn_reflns_av_R_equivalents 0.031
_diffrn_reflns_av_sigmaI/netI 0.089
_diffrn_reflns_limit_h_max 11
_diffrn_reflns_limit_h_min -10
_diffrn_reflns_limit_k_max 12
_diffrn_reflns_limit_k_min -11
_diffrn_reflns_limit_l_max 0
_diffrn_reflns_limit_l_min -11
_diffrn_reflns_number 3062
_diffrn_reflns_reduction_process 'Lp corrections applied'
_diffrn_reflns_theta_max 27.50
_diffrn_reflns_theta_min 2.29
_diffrn_standards_decay_% 1.04
_diffrn_standards_interval_count 150
_diffrn_standards_number 3
_exptl_absorpt_coefficient_mu 1.373
_exptl_absorpt_correction_T_max 0.996
_exptl_absorpt_correction_T_min 0.906
_exptl_absorpt_correction_type 'psi scans(North,Phillips & Mathews,1968)'
_exptl_crystal_colour violet
_exptl_crystal_density_diffrn 1.875
_exptl_crystal_density_meas ?
_exptl_crystal_description prismatic
_exptl_crystal_F_000 355.00
_exptl_crystal_size_max 0.200
_exptl_crystal_size_mid 0.100
_exptl_crystal_size_min 0.100
_refine_diff_density_max 0.33
_refine_diff_density_min -0.32
_refine_ls_extinction_method none
_refine_ls_goodness_of_fit_obs 1.583
_refine_ls_hydrogen_treatment noref
_refine_ls_matrix_type full
_refine_ls_number_constraints 0
_refine_ls_number_parameters 187
_refine_ls_number_reflns 1966
_refine_ls_number_restraints 0
_refine_ls_R_factor_obs 0.0349
_refine_ls_shift/esd_max 0.0000
_refine_ls_shift/esd_mean 0.0000
_refine_ls_structure_factor_coef F
_refine_ls_weighting_details 'w = 1/[\s^2^(Fo) + 0.00000|Fo|^2^]'
_refine_ls_weighting_scheme calc
_refine_ls_wR_factor_obs 0.0335
_reflns_number_observed 1966
_reflns_number_total 2873
_reflns_observed_criterion >3.0sigma(I)
_cod_data_source_file b001822h.txt
_cod_data_source_block {(4pyOH2)2[Cu(CA)2(H2O)2]}n
_cod_depositor_comments
;
The following automatic conversions were performed:

'_refine_ls_weighting_scheme' value 'w = 1/[\s^2^(Fo) +
0.00000|Fo|^2^]' was changed to 'calc'. New tag
'_refine_ls_weighting_details' was created. The value of the new tag
was set to 'w = 1/[\s^2^(Fo) + 0.00000|Fo|^2^]'.

Automatic conversion script
Id: cif_fix_values 3143 2015-03-26 13:38:13Z robertas 
;
_cod_original_cell_volume 625.0(2)
_cod_original_sg_symbol_H-M 'P -1         '
_cod_original_formula_sum 'C22 H16 Cl4 Cu N2 O12 '
_cod_database_code 7009549

loop_
_symmetry_equiv_pos_as_xyz
x,y,z
-x,-y,-z

loop_
_atom_site_aniso_label
_atom_site_aniso_U_11
_atom_site_aniso_U_22
_atom_site_aniso_U_33
_atom_site_aniso_U_12
_atom_site_aniso_U_13
_atom_site_aniso_U_23
Cu(1) 0.0171(3) 0.0335(4) 0.0422(4) -0.0074(3) -0.0032(3) 0.0231(3)
Cl(1) 0.0307(5) 0.0337(5) 0.0573(6) -0.0064(4) 0.0058(4) 0.0270(5)
Cl(2) 0.0325(5) 0.0533(6) 0.0602(7) -0.0154(4) 0.0006(5) 0.0401(6)
O(1) 0.018(1) 0.031(1) 0.036(1) -0.0075(10) -0.0002(10) 0.019(1)
O(2) 0.019(1) 0.036(1) 0.039(1) -0.008(1) -0.003(1) 0.025(1)
O(3) 0.020(1) 0.042(2) 0.044(2) -0.003(1) 0.001(1) 0.025(1)
O(4) 0.021(1) 0.063(2) 0.064(2) -0.014(1) -0.001(1) 0.043(2)
O(5) 0.022(1) 0.044(2) 0.048(2) -0.010(1) 0.003(1) 0.026(1)
O(6) 0.037(2) 0.040(2) 0.057(2) -0.009(1) 0.011(1) 0.025(1)
N(1) 0.042(2) 0.050(2) 0.061(2) -0.011(2) 0.016(2) 0.033(2)
C(1) 0.019(2) 0.027(2) 0.026(2) -0.005(1) 0.006(1) 0.011(1)
C(2) 0.021(2) 0.028(2) 0.035(2) -0.005(1) 0.004(1) 0.018(2)
C(3) 0.019(2) 0.032(2) 0.029(2) 0.000(1) 0.006(1) 0.015(2)
C(4) 0.020(2) 0.037(2) 0.034(2) -0.006(1) 0.005(1) 0.020(2)
C(5) 0.022(2) 0.033(2) 0.034(2) -0.009(1) 0.003(1) 0.019(2)
C(6) 0.022(2) 0.029(2) 0.025(2) -0.006(1) 0.004(1) 0.014(2)
C(7) 0.039(2) 0.028(2) 0.033(2) -0.003(2) 0.018(2) 0.010(2)
C(8) 0.037(2) 0.036(2) 0.040(2) -0.005(2) 0.007(2) 0.019(2)
C(9) 0.044(2) 0.041(2) 0.047(2) -0.002(2) 0.015(2) 0.026(2)
C(10) 0.034(2) 0.060(3) 0.062(3) -0.007(2) 0.007(2) 0.040(2)
C(11) 0.035(2) 0.042(2) 0.045(2) 0.000(2) 0.015(2) 0.027(2)

loop_
_atom_site_label
_atom_site_fract_x
_atom_site_fract_y
_atom_site_fract_z
_atom_site_U_iso_or_equiv
_atom_site_thermal_displace_type
_atom_site_calc_flag
_atom_site_calc_attached_atom
_atom_site_occupancy
_atom_site_refinement_flags
Cu(1) 0.0000 0.0000 0.0000 0.0314(2) Uani d . 0.50 S
Cl(1) -0.4562(1) 0.3489(1) -0.3260(1) 0.0395(3) Uani d . 1.00 .
Cl(2) -0.4991(1) -0.2296(1) -0.1999(1) 0.0447(3) Uani d . 1.00 .
O(1) -0.1694(3) 0.1370(3) -0.1355(3) 0.0282(6) Uani d . 1.00 .
O(2) -0.1898(3) -0.0984(3) -0.0815(3) 0.0314(7) Uani d . 1.00 .
O(3) -0.7506(3) 0.1987(3) -0.4801(3) 0.0353(7) Uani d . 1.00 .
O(4) -0.7768(3) -0.0326(3) -0.4111(4) 0.0455(9) Uani d . 1.00 .
O(5) 0.0640(3) -0.1452(3) -0.2922(3) 0.0362(7) Uani d . 1.00 .
O(6) -0.2241(3) 0.3837(3) 0.1881(4) 0.0422(8) Uani d . 1.00 .
N(1) 0.0540(4) 0.6668(4) 0.2442(5) 0.045(1) Uani d . 1.00 .
C(1) -0.3181(4) 0.1066(4) -0.2026(4) 0.0236(8) Uani d . 1.00 .
C(2) -0.4624(4) 0.1859(4) -0.2969(5) 0.0272(9) Uani d . 1.00 .
C(3) -0.6213(4) 0.1377(4) -0.3809(4) 0.0259(9) Uani d . 1.00 .
C(4) -0.6344(4) -0.0001(4) -0.3453(5) 0.0288(9) Uani d . 1.00 .
C(5) -0.4841(4) -0.0760(4) -0.2416(5) 0.0280(9) Uani d . 1.00 .
C(6) -0.3295(4) -0.0322(4) -0.1730(4) 0.0251(9) Uani d . 1.00 .
C(7) -0.1278(5) 0.4712(4) 0.2076(5) 0.032(1) Uani d . 1.00 .
C(8) -0.2037(5) 0.5802(4) 0.1158(5) 0.038(1) Uani d . 1.00 .
C(9) -0.1104(5) 0.6746(4) 0.1350(5) 0.041(1) Uani d . 1.00 .
C(10) 0.1301(5) 0.5637(5) 0.3336(6) 0.048(1) Uani d . 1.00 .
C(11) 0.0444(5) 0.4628(4) 0.3164(5) 0.037(1) Uani d . 1.00 .
H(1) -0.0409 -0.1433 -0.3685 0.0515 Uiso calc . 1.00 .
H(2) 0.1216 -0.0957 -0.3061 0.0515 Uiso calc . 1.00 .
H(3) -0.1550 0.2971 0.2383 0.0515 Uiso calc . 1.00 .
H(4) -0.3220 0.5742 0.0300 0.0515 Uiso calc . 1.00 .
H(5) -0.1555 0.7694 0.0943 0.0515 Uiso calc . 1.00 .
H(6) 0.1177 0.7315 0.2363 0.0515 Uiso calc . 1.00 .
H(7) 0.2521 0.5520 0.4087 0.0515 Uiso calc . 1.00 .
H(8) 0.1005 0.3870 0.3979 0.0515 Uiso calc . 1.00 .

loop_
_atom_type_symbol
_atom_type_oxidation_number
_atom_type_number_in_cell
_atom_type_scat_dispersion_real
_atom_type_scat_dispersion_imag
_atom_type_scat_source
Cu 0 1 0.320 1.265
;International Tables for Crystallography
(1992, Vol. C, Tables 4.2.6.8 and 6.1.1.1)
;
Cl 0 4 0.148 0.159
;International Tables for Crystallography
(1992, Vol. C, Tables 4.2.6.8 and 6.1.1.1)
;
O 0 12 0.011 0.006
;International Tables for Crystallography
(1992, Vol. C, Tables 4.2.6.8 and 6.1.1.1)
;
C 0 22 0.003 0.002
;International Tables for Crystallography
(1992, Vol. C, Tables 4.2.6.8 and 6.1.1.1)
;
H 0 16 0.000 0.000
;International Tables for Crystallography
(1992, Vol. C, Table 6.1.1.2)
;
N 0 2 0.006 0.003
;International Tables for Crystallography
(1992, Vol. C, Tables 4.2.6.8 and 6.1.1.1)
;

loop_
_geom_angle_atom_site_label_1
_geom_angle_atom_site_label_2
_geom_angle_atom_site_label_3
_geom_angle
_geom_angle_site_symmetry_1
_geom_angle_site_symmetry_2
_geom_angle_site_symmetry_3
_geom_angle_publ_flag
O(1) Cu(1) O(1) 180.0 1_555 1_555 2_555 yes
O(1) Cu(1) O(2) 83.79(9) 1_555 1_555 1_555 yes
O(1) Cu(1) O(2) 96.21(9) 1_555 1_555 2_555 yes
O(1) Cu(1) O(5) 85.68(9) 1_555 1_555 1_555 yes
O(1) Cu(1) O(5) 94.32(9) 1_555 1_555 2_555 yes
O(1) Cu(1) C(1) 25.70(9) 1_555 1_555 1_555 yes
O(1) Cu(1) C(1) 154.30(9) 1_555 1_555 2_555 yes
O(1) Cu(1) C(6) 58.24(9) 1_555 1_555 1_555 yes
O(1) Cu(1) C(6) 121.76(9) 1_555 1_555 2_555 yes
O(1) Cu(1) H(1) 73.18(7) 1_555 1_555 1_555 no
O(1) Cu(1) H(1) 106.82(7) 1_555 1_555 2_555 no
O(1) Cu(1) H(2) 81.73(7) 1_555 1_555 1_555 no
O(1) Cu(1) H(2) 98.27(7) 1_555 1_555 2_555 no
O(1) Cu(1) O(2) 96.21(9) 2_555 1_555 1_555 yes
O(1) Cu(1) O(2) 83.79(9) 2_555 1_555 2_555 yes
O(1) Cu(1) O(5) 94.32(9) 2_555 1_555 1_555 yes
O(1) Cu(1) O(5) 85.68(9) 2_555 1_555 2_555 yes
O(1) Cu(1) C(1) 154.30(9) 2_555 1_555 1_555 yes
O(1) Cu(1) C(1) 25.70(9) 2_555 1_555 2_555 yes
O(1) Cu(1) C(6) 121.76(9) 2_555 1_555 1_555 yes
O(1) Cu(1) C(6) 58.24(9) 2_555 1_555 2_555 yes
O(1) Cu(1) H(1) 106.82(7) 2_555 1_555 1_555 no
O(1) Cu(1) H(1) 73.18(7) 2_555 1_555 2_555 no
O(1) Cu(1) H(2) 98.27(7) 2_555 1_555 1_555 no
O(1) Cu(1) H(2) 81.73(7) 2_555 1_555 2_555 no
O(2) Cu(1) O(2) 180.0 1_555 1_555 2_555 yes
O(2) Cu(1) O(5) 94.35(9) 1_555 1_555 1_555 yes
O(2) Cu(1) O(5) 85.65(9) 1_555 1_555 2_555 yes
O(2) Cu(1) C(1) 58.14(9) 1_555 1_555 1_555 yes
O(2) Cu(1) C(1) 121.86(9) 1_555 1_555 2_555 yes
O(2) Cu(1) C(6) 25.58(9) 1_555 1_555 1_555 yes
O(2) Cu(1) C(6) 154.42(9) 1_555 1_555 2_555 yes
O(2) Cu(1) H(1) 80.75(7) 1_555 1_555 1_555 no
O(2) Cu(1) H(1) 99.25(7) 1_555 1_555 2_555 no
O(2) Cu(1) H(2) 108.84(8) 1_555 1_555 1_555 no
O(2) Cu(1) H(2) 71.16(8) 1_555 1_555 2_555 no
O(2) Cu(1) O(5) 85.65(9) 2_555 1_555 1_555 yes
O(2) Cu(1) O(5) 94.35(9) 2_555 1_555 2_555 yes
O(2) Cu(1) C(1) 121.86(9) 2_555 1_555 1_555 yes
O(2) Cu(1) C(1) 58.14(9) 2_555 1_555 2_555 yes
O(2) Cu(1) C(6) 154.42(9) 2_555 1_555 1_555 yes
O(2) Cu(1) C(6) 25.58(9) 2_555 1_555 2_555 yes
O(2) Cu(1) H(1) 99.25(7) 2_555 1_555 1_555 no
O(2) Cu(1) H(1) 80.75(7) 2_555 1_555 2_555 no
O(2) Cu(1) H(2) 71.16(8) 2_555 1_555 1_555 no
O(2) Cu(1) H(2) 108.84(8) 2_555 1_555 2_555 no
O(5) Cu(1) O(5) 180.0 1_555 1_555 2_555 yes
O(5) Cu(1) C(1) 89.67(9) 1_555 1_555 1_555 yes
O(5) Cu(1) C(1) 90.33(9) 1_555 1_555 2_555 yes
O(5) Cu(1) C(6) 92.93(9) 1_555 1_555 1_555 yes
O(5) Cu(1) C(6) 87.07(9) 1_555 1_555 2_555 yes
O(5) Cu(1) H(1) 17.63(5) 1_555 1_555 1_555 no
O(5) Cu(1) H(1) 162.37(5) 1_555 1_555 2_555 no
O(5) Cu(1) H(2) 15.67(5) 1_555 1_555 1_555 no
O(5) Cu(1) H(2) 164.33(5) 1_555 1_555 2_555 no
O(5) Cu(1) C(1) 90.33(9) 2_555 1_555 1_555 yes
O(5) Cu(1) C(1) 89.67(9) 2_555 1_555 2_555 yes
O(5) Cu(1) C(6) 87.07(9) 2_555 1_555 1_555 yes
O(5) Cu(1) C(6) 92.93(9) 2_555 1_555 2_555 yes
O(5) Cu(1) H(1) 162.37(5) 2_555 1_555 1_555 no
O(5) Cu(1) H(1) 17.63(5) 2_555 1_555 2_555 no
O(5) Cu(1) H(2) 164.33(5) 2_555 1_555 1_555 no
O(5) Cu(1) H(2) 15.67(5) 2_555 1_555 2_555 no
C(1) Cu(1) C(1) 180.0 1_555 1_555 2_555 yes
C(1) Cu(1) C(6) 32.57(9) 1_555 1_555 1_555 yes
C(1) Cu(1) C(6) 147.43(9) 1_555 1_555 2_555 yes
C(1) Cu(1) H(1) 72.98(7) 1_555 1_555 1_555 no
C(1) Cu(1) H(1) 107.02(7) 1_555 1_555 2_555 no
C(1) Cu(1) H(2) 92.39(7) 1_555 1_555 1_555 no
C(1) Cu(1) H(2) 87.61(7) 1_555 1_555 2_555 no
C(1) Cu(1) C(6) 147.43(9) 2_555 1_555 1_555 yes
C(1) Cu(1) C(6) 32.57(9) 2_555 1_555 2_555 yes
C(1) Cu(1) H(1) 107.02(7) 2_555 1_555 1_555 no
C(1) Cu(1) H(1) 72.98(7) 2_555 1_555 2_555 no
C(1) Cu(1) H(2) 87.61(7) 2_555 1_555 1_555 no
C(1) Cu(1) H(2) 92.39(7) 2_555 1_555 2_555 no
C(6) Cu(1) C(6) 180.0 1_555 1_555 2_555 yes
C(6) Cu(1) H(1) 75.82(7) 1_555 1_555 1_555 no
C(6) Cu(1) H(1) 104.18(7) 1_555 1_555 2_555 no
C(6) Cu(1) H(2) 103.38(7) 1_555 1_555 1_555 no
C(6) Cu(1) H(2) 76.62(7) 1_555 1_555 2_555 no
C(6) Cu(1) H(1) 104.18(7) 2_555 1_555 1_555 no
C(6) Cu(1) H(1) 75.82(7) 2_555 1_555 2_555 no
C(6) Cu(1) H(2) 76.62(7) 2_555 1_555 1_555 no
C(6) Cu(1) H(2) 103.38(7) 2_555 1_555 2_555 no
H(1) Cu(1) H(1) 180.0 1_555 1_555 2_555 no
H(1) Cu(1) H(2) 28.537(4) 1_555 1_555 1_555 no
H(1) Cu(1) H(2) 151.463(4) 1_555 1_555 2_555 no
H(1) Cu(1) H(2) 151.463(4) 2_555 1_555 1_555 no
H(1) Cu(1) H(2) 28.537(4) 2_555 1_555 2_555 no
H(2) Cu(1) H(2) 180.0 1_555 1_555 2_555 no
O(1) Cl(1) O(3) 103.29(7) 1_555 1_555 1_555 yes
O(1) Cl(1) C(1) 24.88(7) 1_555 1_555 1_555 yes
O(1) Cl(1) C(2) 50.7(1) 1_555 1_555 1_555 yes
O(1) Cl(1) C(3) 78.72(8) 1_555 1_555 1_555 yes
O(1) Cl(1) H(4) 82.06(5) 1_555 1_555 1_555 no
O(1) Cl(1) H(6) 41.93(4) 1_555 1_555 2_565 no
O(1) Cl(1) H(7) 94.40(5) 1_555 1_555 2_565 no
O(3) Cl(1) C(1) 78.54(8) 1_555 1_555 1_555 yes
O(3) Cl(1) C(2) 52.7(1) 1_555 1_555 1_555 yes
O(3) Cl(1) C(3) 24.72(8) 1_555 1_555 1_555 yes
O(3) Cl(1) H(4) 129.40(6) 1_555 1_555 1_555 no
O(3) Cl(1) H(6) 137.68(6) 1_555 1_555 2_565 no
O(3) Cl(1) H(7) 144.26(6) 1_555 1_555 2_565 no
C(1) Cl(1) C(2) 25.9(1) 1_555 1_555 1_555 yes
C(1) Cl(1) C(3) 53.89(9) 1_555 1_555 1_555 yes
C(1) Cl(1) H(4) 95.70(7) 1_555 1_555 1_555 no
C(1) Cl(1) H(6) 65.42(7) 1_555 1_555 2_565 no
C(1) Cl(1) H(7) 116.70(7) 1_555 1_555 2_565 no
C(2) Cl(1) C(3) 28.0(1) 1_555 1_555 1_555 yes
C(2) Cl(1) H(4) 110.0(1) 1_555 1_555 1_555 no
C(2) Cl(1) H(6) 90.0(1) 1_555 1_555 2_565 no
C(2) Cl(1) H(7) 137.6(1) 1_555 1_555 2_565 no
C(3) Cl(1) H(4) 122.85(8) 1_555 1_555 1_555 no
C(3) Cl(1) H(6) 116.25(8) 1_555 1_555 2_565 no
C(3) Cl(1) H(7) 151.02(9) 1_555 1_555 2_565 no
H(4) Cl(1) H(6) 77.67(2) 1_555 1_555 2_565 no
H(4) Cl(1) H(7) 83.26(2) 1_555 1_555 2_565 no
H(6) Cl(1) H(7) 52.50(2) 2_565 1_555 2_565 no
O(2) Cl(2) O(4) 103.18(7) 1_555 1_555 1_555 yes
O(2) Cl(2) C(4) 78.83(8) 1_555 1_555 1_555 yes
O(2) Cl(2) C(5) 51.2(1) 1_555 1_555 1_555 yes
O(2) Cl(2) C(6) 25.00(7) 1_555 1_555 1_555 yes
O(2) Cl(2) H(2) 132.83(6) 1_555 1_555 1_455 no
O(2) Cl(2) H(4) 93.44(5) 1_555 1_555 1_545 no
O(2) Cl(2) H(5) 43.85(4) 1_555 1_555 1_545 no
O(4) Cl(2) C(4) 24.35(8) 1_555 1_555 1_555 yes
O(4) Cl(2) C(5) 52.0(1) 1_555 1_555 1_555 yes
O(4) Cl(2) C(6) 78.19(8) 1_555 1_555 1_555 yes
O(4) Cl(2) H(2) 36.57(5) 1_555 1_555 1_455 no
O(4) Cl(2) H(4) 160.73(6) 1_555 1_555 1_545 no
O(4) Cl(2) H(5) 142.03(6) 1_555 1_555 1_545 no
C(4) Cl(2) C(5) 27.6(1) 1_555 1_555 1_555 yes
C(4) Cl(2) C(6) 53.84(9) 1_555 1_555 1_555 yes
C(4) Cl(2) H(2) 58.47(7) 1_555 1_555 1_455 no
C(4) Cl(2) H(4) 167.34(9) 1_555 1_555 1_545 no
C(4) Cl(2) H(5) 119.18(8) 1_555 1_555 1_545 no
C(5) Cl(2) C(6) 26.2(1) 1_555 1_555 1_555 yes
C(5) Cl(2) H(2) 84.6(1) 1_555 1_555 1_455 no
C(5) Cl(2) H(4) 143.4(1) 1_555 1_555 1_545 no
C(5) Cl(2) H(5) 92.6(1) 1_555 1_555 1_545 no
C(6) Cl(2) H(2) 109.38(8) 1_555 1_555 1_455 no
C(6) Cl(2) H(4) 117.92(7) 1_555 1_555 1_545 no
C(6) Cl(2) H(5) 67.33(7) 1_555 1_555 1_545 no
H(2) Cl(2) H(4) 124.16(3) 1_455 1_555 1_545 no
H(2) Cl(2) H(5) 146.69(4) 1_455 1_555 1_545 no
H(4) Cl(2) H(5) 50.81(2) 1_545 1_555 1_545 no
Cu(1) O(1) Cl(1) 173.7(1) 1_555 1_555 1_555 yes
Cu(1) O(1) O(2) 47.70(7) 1_555 1_555 1_555 yes
Cu(1) O(1) O(2) 41.57(6) 1_555 1_555 2_555 yes
Cu(1) O(1) O(6) 95.82(10) 1_555 1_555 1_555 yes
Cu(1) O(1) N(1) 119.4(1) 1_555 1_555 2_565 yes
Cu(1) O(1) C(1) 112.5(2) 1_555 1_555 1_555 yes
Cu(1) O(1) C(2) 140.5(1) 1_555 1_555 1_555 yes
Cu(1) O(1) C(6) 76.9(1) 1_555 1_555 1_555 yes
Cu(1) O(1) H(1) 67.55(7) 1_555 1_555 1_555 no
Cu(1) O(1) H(3) 76.98(7) 1_555 1_555 1_555 no
Cu(1) O(1) H(6) 125.2(1) 1_555 1_555 2_565 no
Cl(1) O(1) O(2) 127.66(9) 1_555 1_555 1_555 yes
Cl(1) O(1) O(2) 142.71(9) 1_555 1_555 2_555 yes
Cl(1) O(1) O(6) 80.50(8) 1_555 1_555 1_555 yes
Cl(1) O(1) N(1) 66.36(8) 1_555 1_555 2_565 yes
Cl(1) O(1) C(1) 62.8(2) 1_555 1_555 1_555 yes
Cl(1) O(1) C(2) 34.77(8) 1_555 1_555 1_555 yes
Cl(1) O(1) C(6) 98.5(1) 1_555 1_555 1_555 yes
Cl(1) O(1) H(1) 116.17(8) 1_555 1_555 1_555 no
Cl(1) O(1) H(3) 98.95(7) 1_555 1_555 1_555 no
Cl(1) O(1) H(6) 60.76(6) 1_555 1_555 2_565 no
O(2) O(1) O(2) 89.27(9) 1_555 1_555 2_555 yes
O(2) O(1) O(6) 100.6(1) 1_555 1_555 1_555 yes
O(2) O(1) N(1) 160.2(1) 1_555 1_555 2_565 yes
O(2) O(1) C(1) 64.9(2) 1_555 1_555 1_555 yes
O(2) O(1) C(2) 92.9(1) 1_555 1_555 1_555 yes
O(2) O(1) C(6) 29.21(9) 1_555 1_555 1_555 yes
O(2) O(1) H(1) 69.52(8) 1_555 1_555 1_555 no
O(2) O(1) H(3) 85.20(8) 1_555 1_555 1_555 no
O(2) O(1) H(6) 160.8(1) 1_555 1_555 2_565 no
O(2) O(1) O(6) 88.42(9) 2_555 1_555 1_555 yes
O(2) O(1) N(1) 79.56(9) 2_555 1_555 2_565 yes
O(2) O(1) C(1) 153.9(2) 2_555 1_555 1_555 yes
O(2) O(1) C(2) 175.8(1) 2_555 1_555 1_555 yes
O(2) O(1) C(6) 118.5(1) 2_555 1_555 1_555 yes
O(2) O(1) H(1) 78.33(8) 2_555 1_555 1_555 no
O(2) O(1) H(3) 76.73(7) 2_555 1_555 1_555 no
O(2) O(1) H(6) 86.06(8) 2_555 1_555 2_565 no
O(6) O(1) N(1) 95.4(1) 1_555 1_555 2_565 yes
O(6) O(1) C(1) 92.9(2) 1_555 1_555 1_555 yes
O(6) O(1) C(2) 87.7(1) 1_555 1_555 1_555 yes
O(6) O(1) C(6) 98.8(1) 1_555 1_555 1_555 yes
O(6) O(1) H(1) 163.33(9) 1_555 1_555 1_555 no
O(6) O(1) H(3) 19.18(5) 1_555 1_555 1_555 no
O(6) O(1) H(6) 97.90(10) 1_555 1_555 2_565 no
N(1) O(1) C(1) 126.1(2) 2_565 1_555 1_555 yes
N(1) O(1) C(2) 99.3(1) 2_565 1_555 1_555 yes
N(1) O(1) C(6) 157.1(1) 2_565 1_555 1_555 yes
N(1) O(1) H(1) 92.09(10) 2_565 1_555 1_555 no
N(1) O(1) H(3) 107.72(10) 2_565 1_555 1_555 no
N(1) O(1) H(6) 6.86(7) 2_565 1_555 2_565 no
C(1) O(1) C(2) 28.1(2) 1_555 1_555 1_555 yes
C(1) O(1) C(6) 35.7(2) 1_555 1_555 1_555 yes
C(1) O(1) H(1) 94.6(2) 1_555 1_555 1_555 no
C(1) O(1) H(3) 96.8(2) 1_555 1_555 1_555 no
C(1) O(1) H(6) 119.4(2) 1_555 1_555 2_565 no
C(2) O(1) C(6) 63.7(1) 1_555 1_555 1_555 yes
C(2) O(1) H(1) 105.8(1) 1_555 1_555 1_555 no
C(2) O(1) H(3) 99.9(1) 1_555 1_555 1_555 no
C(2) O(1) H(6) 93.0(1) 1_555 1_555 2_565 no
C(6) O(1) H(1) 79.1(1) 1_555 1_555 1_555 no
C(6) O(1) H(3) 91.0(1) 1_555 1_555 1_555 no
C(6) O(1) H(6) 150.5(1) 1_555 1_555 2_565 no
H(1) O(1) H(3) 144.45(8) 1_555 1_555 1_555 no
H(1) O(1) H(6) 91.30(8) 1_555 1_555 2_565 no
H(3) O(1) H(6) 111.70(9) 1_555 1_555 2_565 no
Cu(1) O(2) Cl(2) 175.9(1) 1_555 1_555 1_555 yes
Cu(1) O(2) O(1) 48.51(7) 1_555 1_555 1_555 yes
Cu(1) O(2) O(1) 42.22(6) 1_555 1_555 2_555 yes
Cu(1) O(2) C(1) 77.7(1) 1_555 1_555 1_555 yes
Cu(1) O(2) C(5) 142.0(1) 1_555 1_555 1_555 yes
Cu(1) O(2) C(6) 113.4(2) 1_555 1_555 1_555 yes
Cu(1) O(2) H(2) 71.82(7) 1_555 1_555 2_555 no
Cu(1) O(2) H(5) 113.79(10) 1_555 1_555 1_545 no
Cl(2) O(2) O(1) 128.67(9) 1_555 1_555 1_555 yes
Cl(2) O(2) O(1) 140.44(9) 1_555 1_555 2_555 yes
Cl(2) O(2) C(1) 99.4(1) 1_555 1_555 1_555 yes
Cl(2) O(2) C(5) 35.13(8) 1_555 1_555 1_555 yes
Cl(2) O(2) C(6) 63.8(2) 1_555 1_555 1_555 yes
Cl(2) O(2) H(2) 105.67(8) 1_555 1_555 2_555 no
Cl(2) O(2) H(5) 67.53(6) 1_555 1_555 1_545 no
O(1) O(2) O(1) 90.73(9) 1_555 1_555 2_555 yes
O(1) O(2) C(1) 29.27(9) 1_555 1_555 1_555 yes
O(1) O(2) C(5) 93.6(1) 1_555 1_555 1_555 yes
O(1) O(2) C(6) 64.9(2) 1_555 1_555 1_555 yes
O(1) O(2) H(2) 85.90(9) 1_555 1_555 2_555 no
O(1) O(2) H(5) 153.2(1) 1_555 1_555 1_545 no
O(1) O(2) C(1) 119.9(1) 2_555 1_555 1_555 yes
O(1) O(2) C(5) 175.0(1) 2_555 1_555 1_555 yes
O(1) O(2) C(6) 155.5(2) 2_555 1_555 1_555 yes
O(1) O(2) H(2) 69.37(7) 2_555 1_555 2_555 no
O(1) O(2) H(5) 74.80(7) 2_555 1_555 1_545 no
C(1) O(2) C(5) 64.3(1) 1_555 1_555 1_555 yes
C(1) O(2) C(6) 35.7(2) 1_555 1_555 1_555 yes
C(1) O(2) H(2) 94.7(1) 1_555 1_555 2_555 no
C(1) O(2) H(5) 152.8(1) 1_555 1_555 1_545 no
C(5) O(2) C(6) 28.6(2) 1_555 1_555 1_555 yes
C(5) O(2) H(2) 108.3(1) 1_555 1_555 2_555 no
C(5) O(2) H(5) 100.2(1) 1_555 1_555 1_545 no
C(6) O(2) H(2) 104.6(2) 1_555 1_555 2_555 no
C(6) O(2) H(5) 126.2(2) 1_555 1_555 1_545 no
H(2) O(2) H(5) 67.99(6) 2_555 1_555 1_545 no
Cl(1) O(3) O(4) 128.53(10) 1_555 1_555 1_555 yes
Cl(1) O(3) O(5) 154.4(1) 1_555 1_555 2_454 yes
Cl(1) O(3) C(2) 36.06(9) 1_555 1_555 1_555 yes
Cl(1) O(3) C(3) 66.0(2) 1_555 1_555 1_555 yes
Cl(1) O(3) C(4) 101.2(1) 1_555 1_555 1_555 yes
Cl(1) O(3) H(1) 159.8(1) 1_555 1_555 2_454 no
Cl(1) O(3) H(8) 86.64(8) 1_555 1_555 1_454 no
O(4) O(3) O(5) 76.92(10) 1_555 1_555 2_454 yes
O(4) O(3) C(2) 92.7(1) 1_555 1_555 1_555 yes
O(4) O(3) C(3) 62.8(2) 1_555 1_555 1_555 yes
O(4) O(3) C(4) 27.58(9) 1_555 1_555 1_555 yes
O(4) O(3) H(1) 71.21(9) 1_555 1_555 2_454 no
O(4) O(3) H(8) 143.8(1) 1_555 1_555 1_454 no
O(5) O(3) C(2) 167.0(1) 2_454 1_555 1_555 yes
O(5) O(3) C(3) 138.7(2) 2_454 1_555 1_555 yes
O(5) O(3) C(4) 104.0(1) 2_454 1_555 1_555 yes
O(5) O(3) H(1) 5.90(6) 2_454 1_555 2_454 no
O(5) O(3) H(8) 68.90(8) 2_454 1_555 1_454 no
C(2) O(3) C(3) 30.0(2) 1_555 1_555 1_555 yes
C(2) O(3) C(4) 65.2(1) 1_555 1_555 1_555 yes
C(2) O(3) H(1) 161.4(2) 1_555 1_555 2_454 no
C(2) O(3) H(8) 122.7(1) 1_555 1_555 1_454 no
C(3) O(3) C(4) 35.2(2) 1_555 1_555 1_555 yes
C(3) O(3) H(1) 132.8(2) 1_555 1_555 2_454 no
C(3) O(3) H(8) 152.4(2) 1_555 1_555 1_454 no
C(4) O(3) H(1) 98.1(1) 1_555 1_555 2_454 no
C(4) O(3) H(8) 170.4(1) 1_555 1_555 1_454 no
H(1) O(3) H(8) 74.80(8) 2_454 1_555 1_454 no
Cl(2) O(4) O(3) 127.62(10) 1_555 1_555 1_555 yes
Cl(2) O(4) O(5) 75.49(8) 1_555 1_555 1_455 yes
Cl(2) O(4) C(3) 100.2(1) 1_555 1_555 1_555 yes
Cl(2) O(4) C(4) 64.3(2) 1_555 1_555 1_555 yes
Cl(2) O(4) C(5) 35.47(9) 1_555 1_555 1_555 yes
Cl(2) O(4) H(1) 163.7(1) 1_555 1_555 2_454 no
Cl(2) O(4) H(2) 74.40(8) 1_555 1_555 1_455 no
Cl(2) O(4) H(6) 97.78(9) 1_555 1_555 1_444 no
O(3) O(4) O(5) 148.5(1) 1_555 1_555 1_455 yes
O(3) O(4) C(3) 27.52(9) 1_555 1_555 1_555 yes
O(3) O(4) C(4) 63.4(2) 1_555 1_555 1_555 yes
O(3) O(4) C(5) 92.2(1) 1_555 1_555 1_555 yes
O(3) O(4) H(1) 40.06(6) 1_555 1_555 2_454 no
O(3) O(4) H(2) 145.5(2) 1_555 1_555 1_455 no
O(3) O(4) H(6) 105.9(1) 1_555 1_555 1_444 no
O(5) O(4) C(3) 154.1(2) 1_455 1_555 1_555 yes
O(5) O(4) C(4) 132.5(2) 1_455 1_555 1_555 yes
O(5) O(4) C(5) 107.6(1) 1_455 1_555 1_555 yes
O(5) O(4) H(1) 120.40(10) 1_455 1_555 2_454 no
O(5) O(4) H(2) 5.76(6) 1_455 1_555 1_455 no
O(5) O(4) H(6) 89.29(9) 1_455 1_555 1_444 no
C(3) O(4) C(4) 35.9(2) 1_555 1_555 1_555 yes
C(3) O(4) C(5) 64.7(1) 1_555 1_555 1_555 yes
C(3) O(4) H(1) 67.27(10) 1_555 1_555 2_454 no
C(3) O(4) H(2) 148.3(2) 1_555 1_555 1_455 no
C(3) O(4) H(6) 116.6(1) 1_555 1_555 1_444 no
C(4) O(4) C(5) 28.8(2) 1_555 1_555 1_555 yes
C(4) O(4) H(1) 102.5(2) 1_555 1_555 2_454 no
C(4) O(4) H(2) 128.4(2) 1_555 1_555 1_455 no
C(4) O(4) H(6) 119.2(3) 1_555 1_555 1_444 no
C(5) O(4) H(1) 130.8(1) 1_555 1_555 2_454 no
C(5) O(4) H(2) 104.9(1) 1_555 1_555 1_455 no
C(5) O(4) H(6) 112.6(1) 1_555 1_555 1_444 no
H(1) O(4) H(2) 121.8(1) 2_454 1_555 1_455 no
H(1) O(4) H(6) 79.98(7) 2_454 1_555 1_444 no
H(2) O(4) H(6) 95.04(10) 1_455 1_555 1_444 no
Cu(1) O(5) O(3) 97.86(10) 1_555 1_555 2_454 yes
Cu(1) O(5) O(4) 123.2(1) 1_555 1_555 1_655 yes
Cu(1) O(5) O(6) 93.03(10) 1_555 1_555 2_555 yes
Cu(1) O(5) H(1) 97.0(2) 1_555 1_555 1_555 no
Cu(1) O(5) H(2) 111.2(2) 1_555 1_555 1_555 no
Cu(1) O(5) H(3) 94.8(1) 1_555 1_555 2_555 no
Cu(1) O(5) H(8) 95.60(7) 1_555 1_555 2_555 no
O(3) O(5) O(4) 115.3(1) 2_454 1_555 1_655 yes
O(3) O(5) O(6) 106.6(1) 2_454 1_555 2_555 yes
O(3) O(5) H(1) 12.5(1) 2_454 1_555 1_555 no
O(3) O(5) H(2) 123.9(2) 2_454 1_555 1_555 no
O(3) O(5) H(3) 103.6(1) 2_454 1_555 2_555 no
O(3) O(5) H(8) 48.11(6) 2_454 1_555 2_555 no
O(4) O(5) O(6) 117.1(1) 1_655 1_555 2_555 yes
O(4) O(5) H(1) 106.2(2) 1_655 1_555 1_555 no
O(4) O(5) H(2) 12.5(1) 1_655 1_555 1_555 no
O(4) O(5) H(3) 118.1(1) 1_655 1_555 2_555 no
O(4) O(5) H(8) 141.0(1) 1_655 1_555 2_555 no
O(6) O(5) H(1) 119.1(2) 2_555 1_555 1_555 no
O(6) O(5) H(2) 118.0(2) 2_555 1_555 1_555 no
O(6) O(5) H(3) 3.25(7) 2_555 1_555 2_555 no
O(6) O(5) H(8) 58.69(8) 2_555 1_555 2_555 no
H(1) O(5) H(2) 113.5(3) 1_555 1_555 1_555 no
H(1) O(5) H(3) 116.1(2) 1_555 1_555 2_555 no
H(1) O(5) H(8) 60.6(1) 1_555 1_555 2_555 no
H(2) O(5) H(3) 119.6(2) 1_555 1_555 2_555 no
H(2) O(5) H(8) 153.2(2) 1_555 1_555 2_555 no
H(3) O(5) H(8) 55.82(7) 2_555 1_555 2_555 no
O(1) O(6) O(5) 73.51(10) 1_555 1_555 2_555 yes
O(1) O(6) C(7) 96.4(2) 1_555 1_555 1_555 yes
O(1) O(6) C(8) 95.5(1) 1_555 1_555 1_555 yes
O(1) O(6) C(11) 96.0(1) 1_555 1_555 1_555 yes
O(1) O(6) H(3) 77.1(2) 1_555 1_555 1_555 no
O(1) O(6) H(4) 90.95(9) 1_555 1_555 1_555 no
O(1) O(6) H(8) 96.39(9) 1_555 1_555 1_555 no
O(5) O(6) C(7) 115.4(2) 2_555 1_555 1_555 yes
O(5) O(6) C(8) 145.8(2) 2_555 1_555 1_555 yes
O(5) O(6) C(11) 87.3(1) 2_555 1_555 1_555 yes
O(5) O(6) H(3) 5.2(1) 2_555 1_555 1_555 no
O(5) O(6) H(4) 161.7(1) 2_555 1_555 1_555 no
O(5) O(6) H(8) 64.76(8) 2_555 1_555 1_555 no
C(7) O(6) C(8) 32.2(2) 1_555 1_555 1_555 yes
C(7) O(6) C(11) 29.1(2) 1_555 1_555 1_555 yes
C(7) O(6) H(3) 111.6(3) 1_555 1_555 1_555 no
C(7) O(6) H(4) 55.7(2) 1_555 1_555 1_555 no
C(7) O(6) H(8) 53.0(2) 1_555 1_555 1_555 no
C(8) O(6) C(11) 61.2(1) 1_555 1_555 1_555 yes
C(8) O(6) H(3) 142.9(2) 1_555 1_555 1_555 no
C(8) O(6) H(4) 23.63(10) 1_555 1_555 1_555 no
C(8) O(6) H(8) 85.1(1) 1_555 1_555 1_555 no
C(11) O(6) H(3) 83.2(2) 1_555 1_555 1_555 no
C(11) O(6) H(4) 84.7(1) 1_555 1_555 1_555 no
C(11) O(6) H(8) 24.01(9) 1_555 1_555 1_555 no
H(3) O(6) H(4) 161.9(2) 1_555 1_555 1_555 no
H(3) O(6) H(8) 60.2(1) 1_555 1_555 1_555 no
H(4) O(6) H(8) 108.71(9) 1_555 1_555 1_555 no
O(1) N(1) C(7) 158.2(2) 2_565 1_555 1_555 yes
O(1) N(1) C(8) 130.2(2) 2_565 1_555 1_555 yes
O(1) N(1) C(9) 101.3(2) 2_565 1_555 1_555 yes
O(1) N(1) C(10) 135.8(3) 2_565 1_555 1_555 yes
O(1) N(1) C(11) 161.3(2) 2_565 1_555 1_555 yes
O(1) N(1) H(5) 74.9(1) 2_565 1_555 1_555 no
O(1) N(1) H(6) 14.1(1) 2_565 1_555 1_555 no
O(1) N(1) H(7) 112.4(1) 2_565 1_555 1_555 no
C(7) N(1) C(8) 30.8(1) 1_555 1_555 1_555 yes
C(7) N(1) C(9) 60.6(2) 1_555 1_555 1_555 yes
C(7) N(1) C(10) 60.3(2) 1_555 1_555 1_555 yes
C(7) N(1) C(11) 30.8(1) 1_555 1_555 1_555 yes
C(7) N(1) H(5) 89.0(1) 1_555 1_555 1_555 no
C(7) N(1) H(6) 170.8(3) 1_555 1_555 1_555 no
C(7) N(1) H(7) 84.4(1) 1_555 1_555 1_555 no
C(8) N(1) C(9) 29.8(2) 1_555 1_555 1_555 yes
C(8) N(1) C(10) 91.2(3) 1_555 1_555 1_555 yes
C(8) N(1) C(11) 61.6(1) 1_555 1_555 1_555 yes
C(8) N(1) H(5) 58.2(1) 1_555 1_555 1_555 no
C(8) N(1) H(6) 144.2(3) 1_555 1_555 1_555 no
C(8) N(1) H(7) 115.2(2) 1_555 1_555 1_555 no
C(9) N(1) C(10) 120.9(3) 1_555 1_555 1_555 yes
C(9) N(1) C(11) 91.4(2) 1_555 1_555 1_555 yes
C(9) N(1) H(5) 28.8(2) 1_555 1_555 1_555 no
C(9) N(1) H(6) 114.9(3) 1_555 1_555 1_555 no
C(9) N(1) H(7) 144.9(3) 1_555 1_555 1_555 no
C(10) N(1) C(11) 29.6(2) 1_555 1_555 1_555 yes
C(10) N(1) H(5) 149.0(3) 1_555 1_555 1_555 no
C(10) N(1) H(6) 123.4(3) 1_555 1_555 1_555 no
C(10) N(1) H(7) 24.1(2) 1_555 1_555 1_555 no
C(11) N(1) H(5) 119.7(2) 1_555 1_555 1_555 no
C(11) N(1) H(6) 152.0(3) 1_555 1_555 1_555 no
C(11) N(1) H(7) 53.6(1) 1_555 1_555 1_555 no
H(5) N(1) H(6) 87.6(2) 1_555 1_555 1_555 no
H(5) N(1) H(7) 172.6(2) 1_555 1_555 1_555 no
H(6) N(1) H(7) 99.5(2) 1_555 1_555 1_555 no
Cu(1) C(1) Cl(1) 133.9(1) 1_555 1_555 1_555 yes
Cu(1) C(1) O(1) 41.8(1) 1_555 1_555 1_555 yes
Cu(1) C(1) O(2) 44.12(7) 1_555 1_555 1_555 yes
Cu(1) C(1) C(2) 167.5(2) 1_555 1_555 1_555 yes
Cu(1) C(1) C(3) 163.2(2) 1_555 1_555 1_555 yes
Cu(1) C(1) C(4) 130.9(1) 1_555 1_555 1_555 yes
Cu(1) C(1) C(5) 101.8(1) 1_555 1_555 1_555 yes
Cu(1) C(1) C(6) 73.3(2) 1_555 1_555 1_555 yes
Cu(1) C(1) H(6) 78.80(8) 1_555 1_555 2_565 no
Cl(1) C(1) O(1) 92.3(2) 1_555 1_555 1_555 yes
Cl(1) C(1) O(2) 177.3(2) 1_555 1_555 1_555 yes
Cl(1) C(1) C(2) 33.6(2) 1_555 1_555 1_555 yes
Cl(1) C(1) C(3) 62.9(1) 1_555 1_555 1_555 yes
Cl(1) C(1) C(4) 95.1(1) 1_555 1_555 1_555 yes
Cl(1) C(1) C(5) 124.2(1) 1_555 1_555 1_555 yes
Cl(1) C(1) C(6) 152.6(2) 1_555 1_555 1_555 yes
Cl(1) C(1) H(6) 57.50(7) 1_555 1_555 2_565 no
O(1) C(1) O(2) 85.9(2) 1_555 1_555 1_555 yes
O(1) C(1) C(2) 125.9(3) 1_555 1_555 1_555 yes
O(1) C(1) C(3) 154.9(3) 1_555 1_555 1_555 yes
O(1) C(1) C(4) 172.5(2) 1_555 1_555 1_555 yes
O(1) C(1) C(5) 143.5(2) 1_555 1_555 1_555 yes
O(1) C(1) C(6) 115.1(3) 1_555 1_555 1_555 yes
O(1) C(1) H(6) 38.2(1) 1_555 1_555 2_565 no
O(2) C(1) C(2) 148.3(2) 1_555 1_555 1_555 yes
O(2) C(1) C(3) 119.1(2) 1_555 1_555 1_555 yes
O(2) C(1) C(4) 86.8(1) 1_555 1_555 1_555 yes
O(2) C(1) C(5) 57.7(1) 1_555 1_555 1_555 yes
O(2) C(1) C(6) 29.2(1) 1_555 1_555 1_555 yes
O(2) C(1) H(6) 121.3(1) 1_555 1_555 2_565 no
C(2) C(1) C(3) 29.3(2) 1_555 1_555 1_555 yes
C(2) C(1) C(4) 61.5(2) 1_555 1_555 1_555 yes
C(2) C(1) C(5) 90.6(2) 1_555 1_555 1_555 yes
C(2) C(1) C(6) 119.1(3) 1_555 1_555 1_555 yes
C(2) C(1) H(6) 89.6(2) 1_555 1_555 2_565 no
C(3) C(1) C(4) 32.3(1) 1_555 1_555 1_555 yes
C(3) C(1) C(5) 61.4(1) 1_555 1_555 1_555 yes
C(3) C(1) C(6) 89.9(2) 1_555 1_555 1_555 yes
C(3) C(1) H(6) 117.2(1) 1_555 1_555 2_565 no
C(4) C(1) C(5) 29.13(10) 1_555 1_555 1_555 yes
C(4) C(1) C(6) 57.6(2) 1_555 1_555 1_555 yes
C(4) C(1) H(6) 147.8(1) 1_555 1_555 2_565 no
C(5) C(1) C(6) 28.5(2) 1_555 1_555 1_555 yes
C(5) C(1) H(6) 166.4(2) 1_555 1_555 2_565 no
C(6) C(1) H(6) 148.5(2) 1_555 1_555 2_565 no
Cl(1) C(2) O(1) 94.5(1) 1_555 1_555 1_555 yes
Cl(1) C(2) O(3) 91.2(1) 1_555 1_555 1_555 yes
Cl(1) C(2) C(1) 120.5(3) 1_555 1_555 1_555 yes
Cl(1) C(2) C(3) 116.9(2) 1_555 1_555 1_555 yes
Cl(1) C(2) C(4) 149.1(2) 1_555 1_555 1_555 yes
Cl(1) C(2) C(5) 177.4(2) 1_555 1_555 1_555 yes
Cl(1) C(2) C(6) 152.8(2) 1_555 1_555 1_555 yes
O(1) C(2) O(3) 172.0(2) 1_555 1_555 1_555 yes
O(1) C(2) C(1) 26.1(2) 1_555 1_555 1_555 yes
O(1) C(2) C(3) 148.4(2) 1_555 1_555 1_555 yes
O(1) C(2) C(4) 116.4(2) 1_555 1_555 1_555 yes
O(1) C(2) C(5) 87.0(1) 1_555 1_555 1_555 yes
O(1) C(2) C(6) 58.3(1) 1_555 1_555 1_555 yes
O(3) C(2) C(1) 148.0(3) 1_555 1_555 1_555 yes
O(3) C(2) C(3) 25.7(2) 1_555 1_555 1_555 yes
O(3) C(2) C(4) 58.1(1) 1_555 1_555 1_555 yes
O(3) C(2) C(5) 87.5(1) 1_555 1_555 1_555 yes
O(3) C(2) C(6) 116.0(2) 1_555 1_555 1_555 yes
C(1) C(2) C(3) 122.6(3) 1_555 1_555 1_555 yes
C(1) C(2) C(4) 90.3(2) 1_555 1_555 1_555 yes
C(1) C(2) C(5) 61.0(2) 1_555 1_555 1_555 yes
C(1) C(2) C(6) 32.3(2) 1_555 1_555 1_555 yes
C(3) C(2) C(4) 32.4(2) 1_555 1_555 1_555 yes
C(3) C(2) C(5) 61.8(2) 1_555 1_555 1_555 yes
C(3) C(2) C(6) 90.4(2) 1_555 1_555 1_555 yes
C(4) C(2) C(5) 29.40(10) 1_555 1_555 1_555 yes
C(4) C(2) C(6) 58.1(1) 1_555 1_555 1_555 yes
C(5) C(2) C(6) 28.68(10) 1_555 1_555 1_555 yes
Cl(1) C(3) O(3) 89.3(2) 1_555 1_555 1_555 yes
Cl(1) C(3) O(4) 175.0(2) 1_555 1_555 1_555 yes
Cl(1) C(3) C(1) 63.2(1) 1_555 1_555 1_555 yes
Cl(1) C(3) C(2) 35.1(2) 1_555 1_555 1_555 yes
Cl(1) C(3) C(4) 153.1(2) 1_555 1_555 1_555 yes
Cl(1) C(3) C(5) 123.7(1) 1_555 1_555 1_555 yes
Cl(1) C(3) C(6) 95.2(1) 1_555 1_555 1_555 yes
Cl(1) C(3) H(1) 117.4(1) 1_555 1_555 2_454 no
O(3) C(3) O(4) 89.7(2) 1_555 1_555 1_555 yes
O(3) C(3) C(1) 152.1(3) 1_555 1_555 1_555 yes
O(3) C(3) C(2) 124.3(3) 1_555 1_555 1_555 yes
O(3) C(3) C(4) 117.5(3) 1_555 1_555 1_555 yes
O(3) C(3) C(5) 147.0(3) 1_555 1_555 1_555 yes
O(3) C(3) C(6) 174.4(3) 1_555 1_555 1_555 yes
O(3) C(3) H(1) 28.5(2) 1_555 1_555 2_454 no
O(4) C(3) C(1) 118.1(2) 1_555 1_555 1_555 yes
O(4) C(3) C(2) 145.9(2) 1_555 1_555 1_555 yes
O(4) C(3) C(4) 27.8(1) 1_555 1_555 1_555 yes
O(4) C(3) C(5) 57.5(1) 1_555 1_555 1_555 yes
O(4) C(3) C(6) 86.1(1) 1_555 1_555 1_555 yes
O(4) C(3) H(1) 62.09(9) 1_555 1_555 2_454 no
C(1) C(3) C(2) 28.1(2) 1_555 1_555 1_555 yes
C(1) C(3) C(4) 90.2(2) 1_555 1_555 1_555 yes
C(1) C(3) C(5) 60.6(1) 1_555 1_555 1_555 yes
C(1) C(3) C(6) 32.0(1) 1_555 1_555 1_555 yes
C(1) C(3) H(1) 171.4(2) 1_555 1_555 2_454 no
C(2) C(3) C(4) 118.2(3) 1_555 1_555 1_555 yes
C(2) C(3) C(5) 88.6(2) 1_555 1_555 1_555 yes
C(2) C(3) C(6) 60.1(2) 1_555 1_555 1_555 yes
C(2) C(3) H(1) 151.9(2) 1_555 1_555 2_454 no
C(4) C(3) C(5) 29.6(2) 1_555 1_555 1_555 yes
C(4) C(3) C(6) 58.3(2) 1_555 1_555 1_555 yes
C(4) C(3) H(1) 89.5(2) 1_555 1_555 2_454 no
C(5) C(3) C(6) 28.65(10) 1_555 1_555 1_555 yes
C(5) C(3) H(1) 118.7(1) 1_555 1_555 2_454 no
C(6) C(3) H(1) 146.5(1) 1_555 1_555 2_454 no
Cl(2) C(4) O(3) 178.4(2) 1_555 1_555 1_555 yes
Cl(2) C(4) O(4) 91.4(2) 1_555 1_555 1_555 yes
Cl(2) C(4) C(1) 94.9(1) 1_555 1_555 1_555 yes
Cl(2) C(4) C(2) 123.0(1) 1_555 1_555 1_555 yes
Cl(2) C(4) C(3) 152.4(2) 1_555 1_555 1_555 yes
Cl(2) C(4) C(5) 34.9(2) 1_555 1_555 1_555 yes
Cl(2) C(4) C(6) 63.2(1) 1_555 1_555 1_555 yes
Cl(2) C(4) H(2) 67.64(8) 1_555 1_555 1_455 no
O(3) C(4) O(4) 89.1(2) 1_555 1_555 1_555 yes
O(3) C(4) C(1) 84.7(1) 1_555 1_555 1_555 yes
O(3) C(4) C(2) 56.7(1) 1_555 1_555 1_555 yes
O(3) C(4) C(3) 27.3(1) 1_555 1_555 1_555 yes
O(3) C(4) C(5) 144.7(2) 1_555 1_555 1_555 yes
O(3) C(4) C(6) 116.3(2) 1_555 1_555 1_555 yes
O(3) C(4) H(2) 113.3(1) 1_555 1_555 1_455 no
O(4) C(4) C(1) 173.6(3) 1_555 1_555 1_555 yes
O(4) C(4) C(2) 145.5(3) 1_555 1_555 1_555 yes
O(4) C(4) C(3) 116.3(3) 1_555 1_555 1_555 yes
O(4) C(4) C(5) 126.2(3) 1_555 1_555 1_555 yes
O(4) C(4) C(6) 154.6(3) 1_555 1_555 1_555 yes
O(4) C(4) H(2) 31.7(2) 1_555 1_555 1_455 no
C(1) C(4) C(2) 28.15(9) 1_555 1_555 1_555 yes
C(1) C(4) C(3) 57.4(2) 1_555 1_555 1_555 yes
C(1) C(4) C(5) 60.0(2) 1_555 1_555 1_555 yes
C(1) C(4) C(6) 31.7(1) 1_555 1_555 1_555 yes
C(1) C(4) H(2) 152.0(1) 1_555 1_555 1_455 no
C(2) C(4) C(3) 29.4(1) 1_555 1_555 1_555 yes
C(2) C(4) C(5) 88.2(2) 1_555 1_555 1_555 yes
C(2) C(4) C(6) 59.8(1) 1_555 1_555 1_555 yes
C(2) C(4) H(2) 155.9(2) 1_555 1_555 1_455 no
C(3) C(4) C(5) 117.5(3) 1_555 1_555 1_555 yes
C(3) C(4) C(6) 89.1(2) 1_555 1_555 1_555 yes
C(3) C(4) H(2) 137.2(2) 1_555 1_555 1_455 no
C(5) C(4) C(6) 28.4(2) 1_555 1_555 1_555 yes
C(5) C(4) H(2) 100.4(2) 1_555 1_555 1_455 no
C(6) C(4) H(2) 126.7(2) 1_555 1_555 1_455 no
Cl(2) C(5) O(2) 93.7(2) 1_555 1_555 1_555 yes
Cl(2) C(5) O(4) 92.5(2) 1_555 1_555 1_555 yes
Cl(2) C(5) C(1) 151.6(2) 1_555 1_555 1_555 yes
Cl(2) C(5) C(2) 177.5(2) 1_555 1_555 1_555 yes
Cl(2) C(5) C(3) 150.4(2) 1_555 1_555 1_555 yes
Cl(2) C(5) C(4) 117.5(2) 1_555 1_555 1_555 yes
Cl(2) C(5) C(6) 120.0(3) 1_555 1_555 1_555 yes
O(2) C(5) O(4) 173.8(2) 1_555 1_555 1_555 yes
O(2) C(5) C(1) 58.0(1) 1_555 1_555 1_555 yes
O(2) C(5) C(2) 86.5(1) 1_555 1_555 1_555 yes
O(2) C(5) C(3) 116.0(2) 1_555 1_555 1_555 yes
O(2) C(5) C(4) 148.8(2) 1_555 1_555 1_555 yes
O(2) C(5) C(6) 26.3(2) 1_555 1_555 1_555 yes
O(4) C(5) C(1) 115.8(2) 1_555 1_555 1_555 yes
O(4) C(5) C(2) 87.4(1) 1_555 1_555 1_555 yes
O(4) C(5) C(3) 57.8(1) 1_555 1_555 1_555 yes
O(4) C(5) C(4) 24.9(2) 1_555 1_555 1_555 yes
O(4) C(5) C(6) 147.5(3) 1_555 1_555 1_555 yes
C(1) C(5) C(2) 28.42(10) 1_555 1_555 1_555 yes
C(1) C(5) C(3) 57.9(1) 1_555 1_555 1_555 yes
C(1) C(5) C(4) 90.8(2) 1_555 1_555 1_555 yes
C(1) C(5) C(6) 31.7(2) 1_555 1_555 1_555 yes
C(2) C(5) C(3) 29.58(10) 1_555 1_555 1_555 yes
C(2) C(5) C(4) 62.4(2) 1_555 1_555 1_555 yes
C(2) C(5) C(6) 60.2(2) 1_555 1_555 1_555 yes
C(3) C(5) C(4) 32.9(2) 1_555 1_555 1_555 yes
C(3) C(5) C(6) 89.7(2) 1_555 1_555 1_555 yes
C(4) C(5) C(6) 122.6(3) 1_555 1_555 1_555 yes
Cu(1) C(6) Cl(2) 132.2(1) 1_555 1_555 1_555 yes
Cu(1) C(6) O(1) 44.87(8) 1_555 1_555 1_555 yes
Cu(1) C(6) O(2) 41.0(1) 1_555 1_555 1_555 yes
Cu(1) C(6) C(1) 74.1(2) 1_555 1_555 1_555 yes
Cu(1) C(6) C(2) 102.7(1) 1_555 1_555 1_555 yes
Cu(1) C(6) C(3) 132.3(1) 1_555 1_555 1_555 yes
Cu(1) C(6) C(4) 164.8(2) 1_555 1_555 1_555 yes
Cu(1) C(6) C(5) 166.0(2) 1_555 1_555 1_555 yes
Cl(2) C(6) O(1) 176.9(1) 1_555 1_555 1_555 yes
Cl(2) C(6) O(2) 91.2(2) 1_555 1_555 1_555 yes
Cl(2) C(6) C(1) 153.6(2) 1_555 1_555 1_555 yes
Cl(2) C(6) C(2) 124.9(1) 1_555 1_555 1_555 yes
Cl(2) C(6) C(3) 95.5(1) 1_555 1_555 1_555 yes
Cl(2) C(6) C(4) 62.9(1) 1_555 1_555 1_555 yes
Cl(2) C(6) C(5) 33.8(2) 1_555 1_555 1_555 yes
O(1) C(6) O(2) 85.9(2) 1_555 1_555 1_555 yes
O(1) C(6) C(1) 29.3(1) 1_555 1_555 1_555 yes
O(1) C(6) C(2) 57.9(1) 1_555 1_555 1_555 yes
O(1) C(6) C(3) 87.4(1) 1_555 1_555 1_555 yes
O(1) C(6) C(4) 120.0(2) 1_555 1_555 1_555 yes
O(1) C(6) C(5) 149.1(2) 1_555 1_555 1_555 yes
O(2) C(6) C(1) 115.1(3) 1_555 1_555 1_555 yes
O(2) C(6) C(2) 143.8(2) 1_555 1_555 1_555 yes
O(2) C(6) C(3) 173.2(2) 1_555 1_555 1_555 yes
O(2) C(6) C(4) 154.1(3) 1_555 1_555 1_555 yes
O(2) C(6) C(5) 125.1(3) 1_555 1_555 1_555 yes
C(1) C(6) C(2) 28.7(1) 1_555 1_555 1_555 yes
C(1) C(6) C(3) 58.2(2) 1_555 1_555 1_555 yes
C(1) C(6) C(4) 90.7(2) 1_555 1_555 1_555 yes
C(1) C(6) C(5) 119.8(3) 1_555 1_555 1_555 yes
C(2) C(6) C(3) 29.55(10) 1_555 1_555 1_555 yes
C(2) C(6) C(4) 62.1(1) 1_555 1_555 1_555 yes
C(2) C(6) C(5) 91.1(2) 1_555 1_555 1_555 yes
C(3) C(6) C(4) 32.6(1) 1_555 1_555 1_555 yes
C(3) C(6) C(5) 61.7(2) 1_555 1_555 1_555 yes
C(4) C(6) C(5) 29.1(2) 1_555 1_555 1_555 yes
O(6) C(7) N(1) 176.3(3) 1_555 1_555 1_555 yes
O(6) C(7) C(8) 117.8(3) 1_555 1_555 1_555 yes
O(6) C(7) C(9) 147.3(3) 1_555 1_555 1_555 yes
O(6) C(7) C(10) 153.8(3) 1_555 1_555 1_555 yes
O(6) C(7) C(11) 123.7(3) 1_555 1_555 1_555 yes
O(6) C(7) H(3) 29.0(1) 1_555 1_555 1_555 no
O(6) C(7) H(4) 92.0(2) 1_555 1_555 1_555 no
O(6) C(7) H(8) 97.5(2) 1_555 1_555 1_555 no
O(6) C(7) H(8) 87.0(2) 1_555 1_555 2_566 no
N(1) C(7) C(8) 59.0(2) 1_555 1_555 1_555 yes
N(1) C(7) C(9) 29.5(1) 1_555 1_555 1_555 yes
N(1) C(7) C(10) 29.4(1) 1_555 1_555 1_555 yes
N(1) C(7) C(11) 59.5(2) 1_555 1_555 1_555 yes
N(1) C(7) H(3) 154.5(2) 1_555 1_555 1_555 no
N(1) C(7) H(4) 84.9(1) 1_555 1_555 1_555 no
N(1) C(7) H(8) 85.6(1) 1_555 1_555 1_555 no
N(1) C(7) H(8) 92.5(1) 1_555 1_555 2_566 no
C(8) C(7) C(9) 29.5(2) 1_555 1_555 1_555 yes
C(8) C(7) C(10) 88.4(3) 1_555 1_555 1_555 yes
C(8) C(7) C(11) 118.5(3) 1_555 1_555 1_555 yes
C(8) C(7) H(3) 145.9(3) 1_555 1_555 1_555 no
C(8) C(7) H(4) 26.1(2) 1_555 1_555 1_555 no
C(8) C(7) H(8) 144.6(3) 1_555 1_555 1_555 no
C(8) C(7) H(8) 110.5(2) 1_555 1_555 2_566 no
C(9) C(7) C(10) 58.8(2) 1_555 1_555 1_555 yes
C(9) C(7) C(11) 89.0(2) 1_555 1_555 1_555 yes
C(9) C(7) H(3) 173.7(2) 1_555 1_555 1_555 no
C(9) C(7) H(4) 55.5(1) 1_555 1_555 1_555 no
C(9) C(7) H(8) 115.1(2) 1_555 1_555 1_555 no
C(9) C(7) H(8) 103.4(2) 1_555 1_555 2_566 no
C(10) C(7) C(11) 30.1(2) 1_555 1_555 1_555 yes
C(10) C(7) H(3) 125.4(2) 1_555 1_555 1_555 no
C(10) C(7) H(4) 114.3(2) 1_555 1_555 1_555 no
C(10) C(7) H(8) 56.3(1) 1_555 1_555 1_555 no
C(10) C(7) H(8) 81.4(2) 1_555 1_555 2_566 no
C(11) C(7) H(3) 95.3(2) 1_555 1_555 1_555 no
C(11) C(7) H(4) 144.3(3) 1_555 1_555 1_555 no
C(11) C(7) H(8) 26.3(2) 1_555 1_555 1_555 no
C(11) C(7) H(8) 73.1(2) 1_555 1_555 2_566 no
H(3) C(7) H(4) 119.9(2) 1_555 1_555 1_555 no
H(3) C(7) H(8) 69.5(1) 1_555 1_555 1_555 no
H(3) C(7) H(8) 82.4(1) 1_555 1_555 2_566 no
H(4) C(7) H(8) 170.6(2) 1_555 1_555 1_555 no
H(4) C(7) H(8) 115.1(1) 1_555 1_555 2_566 no
H(8) C(7) H(8) 65.69(9) 1_555 1_555 2_566 no
O(6) C(8) N(1) 120.2(2) 1_555 1_555 1_555 yes
O(6) C(8) C(7) 30.0(2) 1_555 1_555 1_555 yes
O(6) C(8) C(9) 149.8(3) 1_555 1_555 1_555 yes
O(6) C(8) C(10) 90.7(2) 1_555 1_555 1_555 yes
O(6) C(8) C(11) 60.8(1) 1_555 1_555 1_555 yes
O(6) C(8) H(4) 85.6(2) 1_555 1_555 1_555 no
O(6) C(8) H(5) 170.5(2) 1_555 1_555 1_555 no
N(1) C(8) C(7) 90.2(2) 1_555 1_555 1_555 yes
N(1) C(8) C(9) 29.6(2) 1_555 1_555 1_555 yes
N(1) C(8) C(10) 29.5(1) 1_555 1_555 1_555 yes
N(1) C(8) C(11) 59.4(1) 1_555 1_555 1_555 yes
N(1) C(8) H(4) 153.8(3) 1_555 1_555 1_555 no
N(1) C(8) H(5) 52.0(1) 1_555 1_555 1_555 no
C(7) C(8) C(9) 119.8(4) 1_555 1_555 1_555 yes
C(7) C(8) C(10) 60.7(2) 1_555 1_555 1_555 yes
C(7) C(8) C(11) 30.7(2) 1_555 1_555 1_555 yes
C(7) C(8) H(4) 115.4(4) 1_555 1_555 1_555 no
C(7) C(8) H(5) 141.9(3) 1_555 1_555 1_555 no
C(9) C(8) C(10) 59.1(2) 1_555 1_555 1_555 yes
C(9) C(8) C(11) 89.1(3) 1_555 1_555 1_555 yes
C(9) C(8) H(4) 124.5(4) 1_555 1_555 1_555 no
C(9) C(8) H(5) 22.8(2) 1_555 1_555 1_555 no
C(10) C(8) C(11) 30.0(1) 1_555 1_555 1_555 yes
C(10) C(8) H(4) 173.6(3) 1_555 1_555 1_555 no
C(10) C(8) H(5) 81.4(1) 1_555 1_555 1_555 no
C(11) C(8) H(4) 145.8(3) 1_555 1_555 1_555 no
C(11) C(8) H(5) 111.3(2) 1_555 1_555 1_555 no
H(4) C(8) H(5) 102.7(3) 1_555 1_555 1_555 no
N(1) C(9) C(7) 89.9(2) 1_555 1_555 1_555 yes
N(1) C(9) C(8) 120.6(3) 1_555 1_555 1_555 yes
N(1) C(9) C(10) 29.5(2) 1_555 1_555 1_555 yes
N(1) C(9) C(11) 59.2(2) 1_555 1_555 1_555 yes
N(1) C(9) H(4) 143.6(3) 1_555 1_555 1_555 no
N(1) C(9) H(5) 111.9(4) 1_555 1_555 1_555 no
N(1) C(9) H(6) 27.5(2) 1_555 1_555 1_555 no
C(7) C(9) C(8) 30.7(2) 1_555 1_555 1_555 yes
C(7) C(9) C(10) 60.4(2) 1_555 1_555 1_555 yes
C(7) C(9) C(11) 30.7(1) 1_555 1_555 1_555 yes
C(7) C(9) H(4) 53.7(1) 1_555 1_555 1_555 no
C(7) C(9) H(5) 155.8(3) 1_555 1_555 1_555 no
C(7) C(9) H(6) 117.0(2) 1_555 1_555 1_555 no
C(8) C(9) C(10) 91.1(3) 1_555 1_555 1_555 yes
C(8) C(9) C(11) 61.4(2) 1_555 1_555 1_555 yes
C(8) C(9) H(4) 23.1(2) 1_555 1_555 1_555 no
C(8) C(9) H(5) 126.4(4) 1_555 1_555 1_555 no
C(8) C(9) H(6) 147.7(3) 1_555 1_555 1_555 no
C(10) C(9) C(11) 29.8(1) 1_555 1_555 1_555 yes
C(10) C(9) H(4) 114.1(2) 1_555 1_555 1_555 no
C(10) C(9) H(5) 140.7(3) 1_555 1_555 1_555 no
C(10) C(9) H(6) 56.8(1) 1_555 1_555 1_555 no
C(11) C(9) H(4) 84.3(1) 1_555 1_555 1_555 no
C(11) C(9) H(5) 167.4(3) 1_555 1_555 1_555 no
C(11) C(9) H(6) 86.4(2) 1_555 1_555 1_555 no
H(4) C(9) H(5) 104.3(3) 1_555 1_555 1_555 no
H(4) C(9) H(6) 169.0(2) 1_555 1_555 1_555 no
H(5) C(9) H(6) 85.8(2) 1_555 1_555 1_555 no
N(1) C(10) C(7) 90.3(3) 1_555 1_555 1_555 yes
N(1) C(10) C(8) 59.3(2) 1_555 1_555 1_555 yes
N(1) C(10) C(9) 29.6(2) 1_555 1_555 1_555 yes
N(1) C(10) C(11) 121.3(4) 1_555 1_555 1_555 yes
N(1) C(10) H(6) 24.1(2) 1_555 1_555 1_555 no
N(1) C(10) H(7) 122.3(4) 1_555 1_555 1_555 no
N(1) C(10) H(8) 146.4(3) 1_555 1_555 1_555 no
C(7) C(10) C(8) 31.0(1) 1_555 1_555 1_555 yes
C(7) C(10) C(9) 60.7(2) 1_555 1_555 1_555 yes
C(7) C(10) C(11) 31.0(2) 1_555 1_555 1_555 yes
C(7) C(10) H(6) 114.0(2) 1_555 1_555 1_555 no
C(7) C(10) H(7) 147.3(3) 1_555 1_555 1_555 no
C(7) C(10) H(8) 56.2(1) 1_555 1_555 1_555 no
C(8) C(10) C(9) 29.8(1) 1_555 1_555 1_555 yes
C(8) C(10) C(11) 62.0(2) 1_555 1_555 1_555 yes
C(8) C(10) H(6) 83.1(1) 1_555 1_555 1_555 no
C(8) C(10) H(7) 176.9(4) 1_555 1_555 1_555 no
C(8) C(10) H(8) 87.2(2) 1_555 1_555 1_555 no
C(9) C(10) C(11) 91.7(3) 1_555 1_555 1_555 yes
C(9) C(10) H(6) 53.4(1) 1_555 1_555 1_555 no
C(9) C(10) H(7) 151.8(3) 1_555 1_555 1_555 no
C(9) C(10) H(8) 116.9(2) 1_555 1_555 1_555 no
C(11) C(10) H(6) 144.8(3) 1_555 1_555 1_555 no
C(11) C(10) H(7) 116.2(4) 1_555 1_555 1_555 no
C(11) C(10) H(8) 25.4(2) 1_555 1_555 1_555 no
H(6) C(10) H(7) 98.4(3) 1_555 1_555 1_555 no
H(6) C(10) H(8) 170.1(2) 1_555 1_555 1_555 no
H(7) C(10) H(8) 91.2(3) 1_555 1_555 1_555 no
O(6) C(11) N(1) 117.0(2) 1_555 1_555 1_555 yes
O(6) C(11) C(7) 27.2(2) 1_555 1_555 1_555 yes
O(6) C(11) C(8) 58.0(1) 1_555 1_555 1_555 yes
O(6) C(11) C(9) 87.6(2) 1_555 1_555 1_555 yes
O(6) C(11) C(10) 146.0(3) 1_555 1_555 1_555 yes
O(6) C(11) H(3) 23.68(7) 1_555 1_555 1_555 no
O(6) C(11) H(7) 172.2(2) 1_555 1_555 1_555 no
O(6) C(11) H(8) 91.5(2) 1_555 1_555 1_555 no
O(6) C(11) H(8) 74.5(1) 1_555 1_555 2_566 no
N(1) C(11) C(7) 89.7(2) 1_555 1_555 1_555 yes
N(1) C(11) C(8) 58.9(1) 1_555 1_555 1_555 yes
N(1) C(11) C(9) 29.4(1) 1_555 1_555 1_555 yes
N(1) C(11) C(10) 29.1(2) 1_555 1_555 1_555 yes
N(1) C(11) H(3) 140.2(2) 1_555 1_555 1_555 no
N(1) C(11) H(7) 55.3(1) 1_555 1_555 1_555 no
N(1) C(11) H(8) 150.8(3) 1_555 1_555 1_555 no
N(1) C(11) H(8) 103.2(2) 1_555 1_555 2_566 no
C(7) C(11) C(8) 30.8(2) 1_555 1_555 1_555 yes
C(7) C(11) C(9) 60.4(2) 1_555 1_555 1_555 yes
C(7) C(11) C(10) 118.8(3) 1_555 1_555 1_555 yes
C(7) C(11) H(3) 50.6(2) 1_555 1_555 1_555 no
C(7) C(11) H(7) 145.0(3) 1_555 1_555 1_555 no
C(7) C(11) H(8) 118.7(3) 1_555 1_555 1_555 no
C(7) C(11) H(8) 80.5(2) 1_555 1_555 2_566 no
C(8) C(11) C(9) 29.6(1) 1_555 1_555 1_555 yes
C(8) C(11) C(10) 88.0(3) 1_555 1_555 1_555 yes
C(8) C(11) H(3) 81.4(1) 1_555 1_555 1_555 no
C(8) C(11) H(7) 114.2(2) 1_555 1_555 1_555 no
C(8) C(11) H(8) 149.2(3) 1_555 1_555 1_555 no
C(8) C(11) H(8) 89.2(1) 1_555 1_555 2_566 no
C(9) C(11) C(10) 58.5(2) 1_555 1_555 1_555 yes
C(9) C(11) H(3) 110.9(2) 1_555 1_555 1_555 no
C(9) C(11) H(7) 84.7(1) 1_555 1_555 1_555 no
C(9) C(11) H(8) 174.3(3) 1_555 1_555 1_555 no
C(9) C(11) H(8) 97.5(1) 1_555 1_555 2_566 no
C(10) C(11) H(3) 169.2(3) 1_555 1_555 1_555 no
C(10) C(11) H(7) 26.2(2) 1_555 1_555 1_555 no
C(10) C(11) H(8) 122.0(4) 1_555 1_555 1_555 no
C(10) C(11) H(8) 105.4(3) 1_555 1_555 2_566 no
H(3) C(11) H(7) 164.1(2) 1_555 1_555 1_555 no
H(3) C(11) H(8) 68.8(2) 1_555 1_555 1_555 no
H(3) C(11) H(8) 76.57(10) 1_555 1_555 2_566 no
H(7) C(11) H(8) 96.1(2) 1_555 1_555 1_555 no
H(7) C(11) H(8) 105.6(2) 1_555 1_555 2_566 no
H(8) C(11) H(8) 76.8(2) 1_555 1_555 2_566 no

loop_
_geom_bond_atom_site_label_1
_geom_bond_atom_site_label_2
_geom_bond_distance
_geom_bond_site_symmetry_1
_geom_bond_site_symmetry_2
_geom_bond_publ_flag
Cu(1) O(1) 1.962(2) 1_555 1_555 yes
Cu(1) O(1) 1.962(2) 1_555 2_555 yes
Cu(1) O(2) 1.937(2) 1_555 1_555 yes
Cu(1) O(2) 1.937(2) 1_555 2_555 yes
Cu(1) O(5) 2.623(3) 1_555 1_555 yes
Cu(1) O(5) 2.623(3) 1_555 2_555 yes
Cu(1) C(1) 2.719(3) 1_555 1_555 yes
Cu(1) C(1) 2.719(3) 1_555 2_555 yes
Cu(1) C(6) 2.709(3) 1_555 1_555 yes
Cu(1) C(6) 2.709(3) 1_555 2_555 yes
Cu(1) H(1) 2.865 1_555 1_555 no
Cu(1) H(1) 2.865 1_555 2_555 no
Cu(1) H(2) 3.058 1_555 1_555 no
Cu(1) H(2) 3.058 1_555 2_555 no
Cl(1) O(1) 3.031(2) 1_555 1_555 yes
Cl(1) O(3) 2.945(3) 1_555 1_555 yes
Cl(1) C(1) 2.698(3) 1_555 1_555 yes
Cl(1) C(2) 1.734(3) 1_555 1_555 yes
Cl(1) C(3) 2.690(4) 1_555 1_555 yes
Cl(1) H(4) 2.980 1_555 1_555 no
Cl(1) H(6) 2.711 1_555 2_565 no
Cl(1) H(7) 2.787 1_555 2_565 no
Cl(2) O(2) 3.014(2) 1_555 1_555 yes
Cl(2) O(4) 2.993(3) 1_555 1_555 yes
Cl(2) C(4) 2.697(3) 1_555 1_555 yes
Cl(2) C(5) 1.738(3) 1_555 1_555 yes
Cl(2) C(6) 2.704(3) 1_555 1_555 yes
Cl(2) H(2) 3.087 1_555 1_455 no
Cl(2) H(4) 2.911 1_555 1_545 no
Cl(2) H(5) 2.991 1_555 1_545 no
O(1) O(2) 2.604(3) 1_555 1_555 yes
O(1) O(2) 2.902(3) 1_555 2_555 yes
O(1) O(6) 3.044(4) 1_555 1_555 yes
O(1) N(1) 3.049(4) 1_555 2_565 yes
O(1) C(1) 1.276(4) 1_555 1_555 yes
O(1) C(2) 2.354(4) 1_555 1_555 yes
O(1) C(6) 2.365(4) 1_555 1_555 yes
O(1) H(1) 2.967 1_555 1_555 no
O(1) H(3) 2.984 1_555 1_555 no
O(1) H(6) 2.076 1_555 2_565 no
O(2) C(1) 2.364(4) 1_555 1_555 yes
O(2) C(5) 2.354(4) 1_555 1_555 yes
O(2) C(6) 1.274(4) 1_555 1_555 yes
O(2) H(2) 3.046 1_555 2_555 no
O(2) H(5) 2.243 1_555 1_545 no
O(3) O(4) 2.665(3) 1_555 1_555 yes
O(3) O(5) 2.684(3) 1_555 2_454 yes
O(3) C(2) 2.344(4) 1_555 1_555 yes
O(3) C(3) 1.232(4) 1_555 1_555 yes
O(3) C(4) 2.383(4) 1_555 1_555 yes
O(3) H(1) 1.841 1_555 2_454 no
O(3) H(8) 2.243 1_555 1_454 no
O(4) O(5) 2.765(3) 1_555 1_455 yes
O(4) C(3) 2.369(4) 1_555 1_555 yes
O(4) C(4) 1.234(4) 1_555 1_555 yes
O(4) C(5) 2.360(4) 1_555 1_555 yes
O(4) H(1) 2.708 1_555 2_454 no
O(4) H(2) 1.909 1_555 1_455 no
O(4) H(6) 2.978 1_555 1_444 no
O(5) O(6) 2.593(3) 1_555 2_555 yes
O(5) H(1) 0.874 1_555 1_555 no
O(5) H(2) 0.886 1_555 1_555 no
O(5) H(3) 1.594 1_555 2_555 no
O(5) H(8) 2.811 1_555 2_555 no
O(6) C(7) 1.318(4) 1_555 1_555 yes
O(6) C(8) 2.330(4) 1_555 1_555 yes
O(6) C(11) 2.397(4) 1_555 1_555 yes
O(6) H(3) 1.006 1_555 1_555 no
O(6) H(4) 2.461 1_555 1_555 no
O(6) H(8) 2.655 1_555 1_555 no
N(1) C(7) 2.735(5) 1_555 1_555 yes
N(1) C(8) 2.344(5) 1_555 1_555 yes
N(1) C(9) 1.346(5) 1_555 1_555 yes
N(1) C(10) 1.341(5) 1_555 1_555 yes
N(1) C(11) 2.357(5) 1_555 1_555 yes
N(1) H(5) 1.971 1_555 1_555 no
N(1) H(6) 1.018 1_555 1_555 no
N(1) H(7) 2.048 1_555 1_555 no
C(1) C(2) 1.367(4) 1_555 1_555 yes
C(1) C(3) 2.442(4) 1_555 1_555 yes
C(1) C(4) 2.897(4) 1_555 1_555 yes
C(1) C(5) 2.510(4) 1_555 1_555 yes
C(1) C(6) 1.522(4) 1_555 1_555 yes
C(1) H(6) 2.923 1_555 2_565 no
C(2) C(3) 1.418(4) 1_555 1_555 yes
C(2) C(4) 2.546(4) 1_555 1_555 yes
C(2) C(5) 2.871(4) 1_555 1_555 yes
C(2) C(6) 2.491(4) 1_555 1_555 yes
C(3) C(4) 1.549(4) 1_555 1_555 yes
C(3) C(5) 2.530(4) 1_555 1_555 yes
C(3) C(6) 2.874(4) 1_555 1_555 yes
C(3) H(1) 2.826 1_555 2_454 no
C(4) C(5) 1.410(4) 1_555 1_555 yes
C(4) C(6) 2.445(4) 1_555 1_555 yes
C(4) H(2) 2.845 1_555 1_455 no
C(5) C(6) 1.378(4) 1_555 1_555 yes
C(7) C(8) 1.402(5) 1_555 1_555 yes
C(7) C(9) 2.383(5) 1_555 1_555 yes
C(7) C(10) 2.377(5) 1_555 1_555 yes
C(7) C(11) 1.399(5) 1_555 1_555 yes
C(7) H(3) 1.931 1_555 1_555 no
C(7) H(4) 2.034 1_555 1_555 no
C(7) H(8) 2.139 1_555 1_555 no
C(7) H(8) 3.099 1_555 2_566 no
C(8) C(9) 1.353(5) 1_555 1_555 yes
C(8) C(10) 2.725(5) 1_555 1_555 yes
C(8) C(11) 2.407(5) 1_555 1_555 yes
C(8) H(4) 0.990 1_555 1_555 no
C(8) H(5) 2.125 1_555 1_555 no
C(9) C(10) 2.338(5) 1_555 1_555 yes
C(9) C(11) 2.742(5) 1_555 1_555 yes
C(9) H(4) 2.079 1_555 1_555 no
C(9) H(5) 1.023 1_555 1_555 no
C(9) H(6) 2.000 1_555 1_555 no
C(10) C(11) 1.362(5) 1_555 1_555 yes
C(10) H(6) 2.083 1_555 1_555 no
C(10) H(7) 0.988 1_555 1_555 no
C(10) H(8) 2.141 1_555 1_555 no
C(11) H(3) 2.487 1_555 1_555 no
C(11) H(7) 2.005 1_555 1_555 no
C(11) H(8) 1.081 1_555 1_555 no
C(11) H(8) 3.006 1_555 2_566 no

loop_
_geom_contact_atom_site_label_1
_geom_contact_atom_site_label_2
_geom_contact_distance
_geom_contact_site_symmetry_1
_geom_contact_site_symmetry_2
_geom_contact_publ_flag
Cu(1) O(5) 2.623(3) 1_555 1_555 ?
Cu(1) O(5) 2.623(3) 1_555 2_555 ?
Cu(1) C(1) 2.719(3) 1_555 1_555 ?
Cu(1) C(1) 2.719(3) 1_555 2_555 ?
Cu(1) C(6) 2.709(3) 1_555 1_555 ?
Cu(1) C(6) 2.709(3) 1_555 2_555 ?
Cl(1) O(1) 3.031(2) 1_555 1_555 ?
Cl(1) O(3) 2.945(3) 1_555 1_555 ?
Cl(1) C(1) 2.698(3) 1_555 1_555 ?
Cl(1) C(3) 2.690(4) 1_555 1_555 ?
Cl(2) O(2) 3.014(2) 1_555 1_555 ?
Cl(2) O(4) 2.993(3) 1_555 1_555 ?
Cl(2) C(4) 2.697(3) 1_555 1_555 ?
Cl(2) C(6) 2.704(3) 1_555 1_555 ?
O(1) O(2) 2.604(3) 1_555 1_555 ?
O(1) O(2) 2.902(3) 1_555 2_555 ?
O(1) O(6) 3.044(4) 1_555 1_555 ?
O(1) N(1) 3.049(4) 1_555 2_565 ?
O(3) O(4) 2.665(3) 1_555 1_555 ?
O(3) O(5) 2.684(3) 1_555 2_454 ?
O(4) O(5) 2.765(3) 1_555 1_455 ?
O(5) O(6) 2.593(3) 1_555 2_555 ?
N(1) C(7) 2.735(5) 1_555 1_555 ?
C(1) C(4) 2.897(4) 1_555 1_555 ?
C(1) C(5) 2.510(4) 1_555 1_555 ?
C(2) C(4) 2.546(4) 1_555 1_555 ?
C(2) C(5) 2.871(4) 1_555 1_555 ?
C(3) C(5) 2.530(4) 1_555 1_555 ?
C(3) C(6) 2.874(4) 1_555 1_555 ?
C(8) C(10) 2.725(5) 1_555 1_555 ?
C(9) C(11) 2.742(5) 1_555 1_555 ?
Cl(1) N(1) 3.328(4) 1_555 2_565 ?
Cl(1) C(10) 3.349(4) 1_555 2_565 ?
Cl(2) O(6) 3.358(3) 1_555 2_455 ?
O(1) O(6) 3.044(4) 1_555 1_555 ?
O(1) N(1) 3.049(4) 1_555 2_565 ?
O(2) C(9) 3.184(4) 1_555 1_545 ?
O(2) O(3) 3.389(4) 1_555 2_454 ?
O(3) O(5) 2.684(3) 1_555 2_454 ?
O(3) C(6) 3.130(4) 1_555 2_454 ?
O(3) C(8) 3.202(5) 1_555 2_465 ?
O(3) C(11) 3.302(4) 1_555 1_454 ?
O(3) C(1) 3.306(4) 1_555 2_454 ?
O(3) C(7) 3.384(4) 1_555 2_465 ?
O(4) O(5) 2.765(3) 1_555 1_455 ?
O(4) O(5) 3.327(3) 1_555 2_454 ?
O(5) O(6) 2.593(3) 1_555 2_555 ?
O(5) C(7) 3.376(4) 1_555 2_555 ?
O(6) C(1) 3.360(4) 1_555 1_555 ?
C(1) C(3) 3.387(5) 1_555 2_454 ?
C(2) C(4) 3.305(5) 1_555 2_454 ?
C(3) C(8) 3.330(5) 1_555 2_465 ?
